data_4323647
loop_
_publ_author_name
'Robert E. Allan'
'Michael A. Beswick'
'Georgina R. Coggan'
'Paul R. Raithby'
'Andrew E. H. Wheatley'
'Dominic S. Wright'

_publ_section_title
;
 Syntheses and Structures of [Sn{NR}2{Sn(\m-NMe2)}2]: Model Intermediates
 in the Formation of Imido Group 14 Cages and Rings [R =
 2,6-Pri2C6H3(Dipp), 2,4,6-Me3C6H2(Mes)]
;
_journal_name_full 'Inorganic Chemistry'
_journal_page_first 5202
_journal_page_last 5205
_journal_paper_doi 10.1021/ic970336i
_journal_volume 36
_journal_year 1997
_chemical_formula_sum 'C73 H110 N12 Sn9'
_chemical_formula_weight 2223.94
_chemical_name_systematic
; 
 ? 
;
_space_group_IT_number 2
_symmetry_cell_setting triclinic
_symmetry_space_group_name_Hall '-P 1'
_symmetry_space_group_name_H-M 'P -1'
_atom_sites_solution_hydrogens geom
_atom_sites_solution_primary direct
_atom_sites_solution_secondary difmap
_audit_creation_method SHELXL
_cell_angle_alpha 103.72(3)
_cell_angle_beta 100.36(2)
_cell_angle_gamma 69.51(2)
_cell_formula_units_Z 2
_cell_length_a 15.442(4)
_cell_length_b 19.919(6)
_cell_length_c 15.201(5)
_cell_measurement_reflns_used 25
_cell_measurement_temperature 150(2)
_cell_volume 4231(2)
_computing_structure_refinement 'SHELXL-93 (Sheldrick, 1993)'
_computing_structure_solution 'SHELXS-86 (Sheldrick, 1990)'
_diffrn_ambient_temperature 150(2)
_diffrn_measurement_device AFC5R
_diffrn_measurement_method 'omega/2theta scans'
_diffrn_radiation_monochromator graphite
_diffrn_radiation_source 'fine-focus sealed tube'
_diffrn_radiation_type MoK\a
_diffrn_radiation_wavelength 0.71069
_diffrn_reflns_av_R_equivalents 0.0520
_diffrn_reflns_av_sigmaI/netI 0.1245
_diffrn_reflns_limit_h_max 17
_diffrn_reflns_limit_h_min 0
_diffrn_reflns_limit_k_max 22
_diffrn_reflns_limit_k_min -21
_diffrn_reflns_limit_l_max 17
_diffrn_reflns_limit_l_min -17
_diffrn_reflns_number 13825
_diffrn_reflns_theta_max 24.00
_diffrn_reflns_theta_min 2.52
_diffrn_standards_decay_% -0.9%
_diffrn_standards_interval_count 200
_diffrn_standards_number 3
_exptl_absorpt_coefficient_mu 2.654
_exptl_absorpt_correction_T_max 1.000
_exptl_absorpt_correction_T_min 0.884
_exptl_absorpt_correction_type empirical
_exptl_crystal_colour orange
_exptl_crystal_density_diffrn 1.746
_exptl_crystal_F_000 2164
_exptl_crystal_size_max 0.25
_exptl_crystal_size_mid 0.25
_exptl_crystal_size_min 0.10
_refine_diff_density_max 1.663
_refine_diff_density_min -1.328
_refine_diff_density_rms 0.201
_refine_ls_extinction_method none
_refine_ls_goodness_of_fit_all 1.023
_refine_ls_goodness_of_fit_obs 1.073
_refine_ls_matrix_type full
_refine_ls_number_parameters 460
_refine_ls_number_reflns 13233
_refine_ls_number_restraints 8
_refine_ls_restrained_S_all 1.280
_refine_ls_restrained_S_obs 1.073
_refine_ls_R_factor_all 0.1255
_refine_ls_R_factor_obs 0.0584
_refine_ls_shift/esd_max -1.005
_refine_ls_shift/esd_mean 0.012
_refine_ls_structure_factor_coef Fsqd
_refine_ls_weighting_details 'w=1/[\s^2^(Fo^2^)+(0.0209P)^2^+28.0932P] where P=(Fo^2^+2Fc^2^)/3'
_refine_ls_weighting_scheme calc
_refine_ls_wR_factor_all 0.1549
_refine_ls_wR_factor_obs 0.1027
_reflns_number_observed 8361
_reflns_number_total 13268
_reflns_observed_criterion >2sigma(I)
_cod_data_source_file ic970336i_2.cif
_cod_data_source_block dw9702
_cod_depositor_comments
;
The following automatic conversions were performed:

'_refine_ls_weighting_scheme' value 'calc
w=1/[\s^2^(Fo^2^)+(0.0209P)^2^+28.0932P] where P=(Fo^2^+2Fc^2^)/3'
was changed to 'calc'. New tag '_refine_ls_weighting_details' was
created. The value of the new tag was set to
'w=1/[\s^2^(Fo^2^)+(0.0209P)^2^+28.0932P] where P=(Fo^2^+2Fc^2^)/3'.

Automatic conversion script
Id: cif_fix_values 3143 2015-03-26 13:38:13Z robertas 
;
_cod_original_cell_volume 4230.7(22)
_cod_database_code 4323647

loop_
_symmetry_equiv_pos_as_xyz
'x, y, z'
'-x, -y, -z'

loop_
_atom_site_aniso_label
_atom_site_aniso_U_11
_atom_site_aniso_U_22
_atom_site_aniso_U_33
_atom_site_aniso_U_23
_atom_site_aniso_U_13
_atom_site_aniso_U_12
Sn1 0.0249(5) 0.0226(5) 0.0244(5) 0.0054(4) -0.0016(4) -0.0076(4)
Sn2 0.0219(5) 0.0229(5) 0.0224(5) 0.0048(4) -0.0012(4) -0.0077(4)
Sn3 0.0202(5) 0.0252(5) 0.0230(5) 0.0039(4) -0.0001(4) -0.0089(4)
Sn4 0.0170(5) 0.0260(5) 0.0242(5) 0.0075(4) -0.0003(4) -0.0083(4)
Sn5 0.0159(5) 0.0250(5) 0.0291(5) 0.0071(4) 0.0006(4) -0.0082(4)
Sn6 0.0230(5) 0.0234(5) 0.0310(5) 0.0086(4) -0.0035(4) -0.0091(4)
Sn7 0.0197(5) 0.0310(5) 0.0212(5) -0.0010(4) 0.0039(4) -0.0130(4)
Sn8 0.0198(5) 0.0306(5) 0.0219(5) 0.0020(4) 0.0015(4) -0.0156(4)
Sn9 0.0153(5) 0.0243(5) 0.0216(5) 0.0018(4) 0.0010(4) -0.0092(4)

loop_
_atom_site_label
_atom_site_type_symbol
_atom_site_fract_x
_atom_site_fract_y
_atom_site_fract_z
_atom_site_U_iso_or_equiv
_atom_site_thermal_displace_type
_atom_site_occupancy
_atom_site_calc_flag
_atom_site_refinement_flags
_atom_site_disorder_group
Sn1 Sn 0.52215(6) -0.42958(5) -0.54715(6) 0.0244(2) Uani 1 d . .
Sn2 Sn 0.37422(6) -0.28930(5) -0.64642(6) 0.0226(2) Uani 1 d . .
Sn3 Sn 0.52573(6) -0.23727(5) -0.42859(6) 0.0228(2) Uani 1 d . .
N1 N 0.3701(7) -0.3652(5) -0.5616(7) 0.025(2) Uiso 1 d . .
N2 N 0.5088(7) -0.3758(5) -0.6673(6) 0.021(2) Uiso 1 d . .
N3 N 0.5545(7) -0.3490(5) -0.4440(6) 0.023(2) Uiso 1 d . .
N4 N 0.4273(6) -0.2205(5) -0.5417(6) 0.019(2) Uiso 1 d . .
C1 C 0.6247(9) -0.3800(7) -0.3756(8) 0.027(3) Uiso 1 d . .
C2 C 0.7194(9) -0.4031(7) -0.3890(8) 0.026(3) Uiso 1 d . .
C3 C 0.7857(9) -0.4366(7) -0.3238(8) 0.032(3) Uiso 1 d . .
H3A H 0.8494(9) -0.4535(7) -0.3341(8) 0.039 Uiso 1 calc R .
C4 C 0.7626(9) -0.4462(7) -0.2441(9) 0.033(3) Uiso 1 d . .
C5 C 0.6701(9) -0.4199(7) -0.2322(9) 0.032(3) Uiso 1 d . .
H5A H 0.6528(9) -0.4242(7) -0.1774(9) 0.039 Uiso 1 calc R .
C6 C 0.5996(9) -0.3872(7) -0.2949(8) 0.024(3) Uiso 1 d . .
C7 C 0.7524(9) -0.3911(7) -0.4705(9) 0.034(3) Uiso 1 d . .
H7A H 0.8202(11) -0.4027(42) -0.4613(26) 0.051 Uiso 1 calc R .
H7B H 0.7233(44) -0.3400(12) -0.4770(33) 0.051 Uiso 1 calc R .
H7C H 0.7351(50) -0.4228(32) -0.5257(12) 0.051 Uiso 1 calc R .
C8 C 0.8374(12) -0.4831(9) -0.1732(11) 0.065(5) Uiso 1 d . .
H8A H 0.8916(33) -0.5169(46) -0.2035(16) 0.097 Uiso 1 calc R .
H8B H 0.8122(27) -0.5102(50) -0.1442(54) 0.097 Uiso 1 calc R .
H8C H 0.8561(56) -0.4458(10) -0.1269(43) 0.097 Uiso 1 calc R .
C9 C 0.5011(9) -0.3624(7) -0.2759(9) 0.033(3) Uiso 1 d . .
H9A H 0.4987(9) -0.3640(41) -0.2125(17) 0.049 Uiso 1 calc R .
H9B H 0.4690(16) -0.3945(26) -0.3166(37) 0.049 Uiso 1 calc R .
H9C H 0.4705(17) -0.3123(17) -0.2861(52) 0.049 Uiso 1 calc R .
C10 C 0.3881(8) -0.1455(6) -0.5489(8) 0.022(3) Uiso 1 d . .
C11 C 0.2949(9) -0.1048(7) -0.5348(8) 0.027(3) Uiso 1 d . .
C12 C 0.2604(9) -0.0318(7) -0.5407(8) 0.029(3) Uiso 1 d . .
H12A H 0.1977(9) -0.0057(7) -0.5291(8) 0.034 Uiso 1 calc R .
C13 C 0.3118(10) 0.0054(7) -0.5625(9) 0.035(3) Uiso 1 d . .
C14 C 0.4028(9) -0.0345(7) -0.5760(8) 0.028(3) Uiso 1 d . .
H14A H 0.4409(9) -0.0105(7) -0.5895(8) 0.033 Uiso 1 calc R .
C15 C 0.4422(8) -0.1081(7) -0.5708(8) 0.024(3) Uiso 1 d . .
C16 C 0.2332(9) -0.1411(7) -0.5109(9) 0.031(3) Uiso 1 d . .
H16A H 0.2282(44) -0.1818(27) -0.5602(25) 0.047 Uiso 1 calc R .
H16B H 0.1713(18) -0.1055(13) -0.5025(52) 0.047 Uiso 1 calc R .
H16C H 0.2603(29) -0.1595(38) -0.4543(29) 0.047 Uiso 1 calc R .
C17 C 0.2690(10) 0.0836(8) -0.5710(10) 0.048(4) Uiso 1 d . .
H17A H 0.3164(17) 0.1016(16) -0.5828(63) 0.072 Uiso 1 calc R .
H17B H 0.2430(58) 0.1124(11) -0.5144(25) 0.072 Uiso 1 calc R .
H17C H 0.2192(44) 0.0882(10) -0.6216(42) 0.072 Uiso 1 calc R .
C18 C 0.5419(9) -0.1470(7) -0.5927(9) 0.034(3) Uiso 1 d . .
H18A H 0.5790(15) -0.1692(37) -0.5413(23) 0.051 Uiso 1 calc R .
H18B H 0.5680(20) -0.1117(11) -0.6036(53) 0.051 Uiso 1 calc R .
H18C H 0.5432(10) -0.1850(29) -0.6473(32) 0.051 Uiso 1 calc R .
C19 C 0.3136(9) -0.4121(7) -0.6158(9) 0.037(4) Uiso 1 d . .
H19A H 0.3353(38) -0.4331(36) -0.6762(22) 0.055 Uiso 1 calc R .
H19B H 0.2479(12) -0.3823(12) -0.6224(48) 0.055 Uiso 1 calc R .
H19C H 0.3206(46) -0.4515(27) -0.5842(29) 0.055 Uiso 1 calc R .
C20 C 0.3272(9) -0.3298(7) -0.4745(8) 0.034(3) Uiso 1 d . .
H20A H 0.3621(35) -0.2988(35) -0.4363(24) 0.051 Uiso 1 calc R .
H20B H 0.3288(51) -0.3675(7) -0.4423(27) 0.051 Uiso 1 calc R .
H20C H 0.2626(19) -0.2999(35) -0.4879(9) 0.051 Uiso 1 calc R .
C21 C 0.5888(9) -0.3522(7) -0.6713(8) 0.029(3) Uiso 1 d . .
H21A H 0.5990(34) -0.3192(33) -0.6143(22) 0.044 Uiso 1 calc R .
H21B H 0.5756(23) -0.3268(37) -0.7225(32) 0.044 Uiso 1 calc R .
H21C H 0.6446(14) -0.3950(8) -0.6797(52) 0.044 Uiso 1 calc R .
C22 C 0.5035(9) -0.4301(7) -0.7543(8) 0.034(3) Uiso 1 d . .
H22A H 0.4476(31) -0.4439(34) -0.7594(28) 0.052 Uiso 1 calc R .
H22B H 0.5587(28) -0.4735(20) -0.7538(25) 0.052 Uiso 1 calc R .
H22C H 0.5008(57) -0.4080(17) -0.8064(9) 0.052 Uiso 1 calc R .
Sn4 Sn 0.20797(6) -0.17104(5) 0.02906(6) 0.0219(2) Uani 1 d . .
Sn5 Sn 0.01379(6) -0.16518(5) 0.11118(6) 0.0228(2) Uani 1 d . .
Sn6 Sn 0.23267(6) -0.32876(5) 0.14592(6) 0.0256(2) Uani 1 d . .
N5 N 0.1275(7) -0.1110(5) 0.1495(7) 0.024(2) Uiso 1 d . .
N6 N 0.0728(7) -0.1912(5) -0.0221(6) 0.020(2) Uiso 1 d . .
N7 N 0.2748(7) -0.2674(5) 0.0788(6) 0.021(2) Uiso 1 d . .
N8 N 0.0946(7) -0.2669(5) 0.1489(7) 0.025(2) Uiso 1 d . .
C23 C 0.3715(9) -0.2968(7) 0.0664(9) 0.029(3) Uiso 1 d . .
C24 C 0.4059(10) -0.3636(8) 0.0033(9) 0.038(4) Uiso 1 d . .
C25 C 0.5016(10) -0.3948(8) -0.0043(10) 0.045(4) Uiso 1 d . .
H25A H 0.5243(10) -0.4412(8) -0.0423(10) 0.054 Uiso 1 calc R .
C26 C 0.5644(10) -0.3591(8) 0.0431(10) 0.042(4) Uiso 1 d . .
C27 C 0.5319(9) -0.2949(7) 0.0990(9) 0.033(3) Uiso 1 d . .
H27A H 0.5742(9) -0.2700(7) 0.1305(9) 0.040 Uiso 1 calc R .
C28 C 0.4374(9) -0.2632(7) 0.1125(8) 0.025(3) Uiso 1 d . .
C29 C 0.3426(10) -0.4018(8) -0.0552(9) 0.041(4) Uiso 1 d . .
H29A H 0.2927(35) -0.3674(14) -0.0877(45) 0.061 Uiso 1 calc R .
H29B H 0.3156(47) -0.4211(41) -0.0172(11) 0.061 Uiso 1 calc R .
H29C H 0.3777(16) -0.4421(30) -0.0994(39) 0.061 Uiso 1 calc R .
C30 C 0.6699(13) -0.3968(10) 0.0337(13) 0.082(6) Uiso 1 d . .
H30A H 0.6790(14) -0.4419(37) -0.0119(63) 0.124 Uiso 1 calc R .
H30B H 0.7026(18) -0.4083(63) 0.0925(25) 0.124 Uiso 1 calc R .
H30C H 0.6945(23) -0.3640(29) 0.0146(84) 0.124 Uiso 1 calc R .
C31 C 0.4084(9) -0.1925(7) 0.1757(9) 0.035(3) Uiso 1 d . .
H31A H 0.4632(11) -0.1780(22) 0.2032(42) 0.053 Uiso 1 calc R .
H31B H 0.3771(50) -0.1970(13) 0.2236(32) 0.053 Uiso 1 calc R .
H31C H 0.3655(44) -0.1553(12) 0.1421(14) 0.053 Uiso 1 calc R .
C32 C 0.0339(9) -0.2930(7) 0.1860(8) 0.028(3) Uiso 1 d . .
C33 C 0.0160(10) -0.2673(8) 0.2776(10) 0.041(4) Uiso 1 d . .
C34 C -0.0485(11) -0.2896(9) 0.3095(11) 0.056(5) Uiso 1 d . .
H34A H -0.0615(11) -0.2727(9) 0.3711(11) 0.068 Uiso 1 calc R .
C35 C -0.0925(11) -0.3353(9) 0.2524(11) 0.055(4) Uiso 1 d . .
C36 C -0.0696(10) -0.3630(8) 0.1662(10) 0.040(4) Uiso 1 d . .
H36A H -0.0971(10) -0.3973(8) 0.1287(10) 0.048 Uiso 1 calc R .
C37 C -0.0066(9) -0.3429(7) 0.1299(9) 0.030(3) Uiso 1 d . .
C38 C 0.0630(12) -0.2164(9) 0.3404(11) 0.065(5) Uiso 1 d . .
H38A H 0.0537(65) -0.2134(47) 0.4035(13) 0.097 Uiso 1 calc R .
H38B H 0.0362(53) -0.1678(17) 0.3248(49) 0.097 Uiso 1 calc R .
H38C H 0.1297(17) -0.2351(32) 0.3339(54) 0.097 Uiso 1 calc R .
C39 C -0.1608(13) -0.3571(10) 0.2924(12) 0.076(6) Uiso 1 d . .
H39A H -0.1891(64) -0.3879(55) 0.2444(22) 0.114 Uiso 1 calc R .
H39B H -0.2094(48) -0.3131(10) 0.3173(74) 0.114 Uiso 1 calc R .
H39C H -0.1274(20) -0.3843(57) 0.3409(57) 0.114 Uiso 1 calc R .
C40 C 0.0141(11) -0.3753(8) 0.0338(10) 0.050(4) Uiso 1 d . .
H40A H -0.0066(61) -0.4182(31) 0.0126(23) 0.075 Uiso 1 calc R .
H40B H 0.0812(13) -0.3898(48) 0.0307(14) 0.075 Uiso 1 calc R .
H40C H -0.0188(53) -0.3391(19) -0.0049(14) 0.075 Uiso 1 calc R .
C41 C 0.0877(8) -0.0332(6) 0.1447(8) 0.026(3) Uiso 1 d . .
H41A H 0.0473(40) -0.0274(7) 0.0875(24) 0.039 Uiso 1 calc R .
H41B H 0.1379(9) -0.0132(11) 0.1472(50) 0.039 Uiso 1 calc R .
H41C H 0.0513(42) -0.0070(9) 0.1962(29) 0.039 Uiso 1 calc R .
C42 C 0.1750(9) -0.1177(7) 0.2400(8) 0.027(3) Uiso 1 d . .
H42A H 0.2007(45) -0.1694(7) 0.2446(18) 0.041 Uiso 1 calc R .
H42B H 0.1309(15) -0.0917(35) 0.2854(8) 0.041 Uiso 1 calc R .
H42C H 0.2256(34) -0.0967(37) 0.2512(21) 0.041 Uiso 1 calc R .
C43 C 0.0797(9) -0.2629(7) -0.0789(8) 0.030(3) Uiso 1 d . .
H43A H 0.1195(43) -0.3010(7) -0.0453(21) 0.045 Uiso 1 calc R .
H43B H 0.1067(49) -0.2678(17) -0.1346(25) 0.045 Uiso 1 calc R .
H43C H 0.0176(11) -0.2679(17) -0.0949(43) 0.045 Uiso 1 calc R .
C44 C 0.0122(9) -0.1360(7) -0.0791(8) 0.028(3) Uiso 1 d . .
H44A H 0.0058(43) -0.0867(7) -0.0443(20) 0.041 Uiso 1 calc R .
H44B H -0.0493(18) -0.1421(27) -0.0953(43) 0.041 Uiso 1 calc R .
H44C H 0.0407(27) -0.1435(27) -0.1347(25) 0.041 Uiso 1 calc R .
Sn7 Sn 0.36422(6) -0.13002(5) -0.27122(6) 0.0235(2) Uani 1 d . .
Sn8 Sn 0.42161(6) 0.00062(5) -0.10361(6) 0.0227(2) Uani 1 d . .
Sn9 Sn 0.18456(6) -0.02092(5) -0.10377(6) 0.0202(2) Uani 1 d . .
N9 N 0.3777(7) -0.0205(5) -0.2570(7) 0.026(2) Uiso 1 d . .
N10 N 0.4505(7) -0.1217(5) -0.1346(6) 0.021(2) Uiso 1 d . .
N11 N 0.2337(7) -0.0904(5) -0.2222(6) 0.024(2) Uiso 1 d . .
N12 N 0.2903(6) 0.0248(5) -0.0626(6) 0.018(2) Uiso 1 d . .
C45 C 0.1688(8) -0.1258(7) -0.2725(8) 0.023(3) Uiso 1 d . .
C46 C 0.0898(8) -0.0843(7) -0.3262(8) 0.024(3) Uiso 1 d . .
C47 C 0.0241(9) -0.1188(7) -0.3724(9) 0.034(3) Uiso 1 d . .
H47A H -0.0273(9) -0.0921(7) -0.4086(9) 0.041 Uiso 1 calc R .
C48 C 0.0296(10) -0.1893(8) -0.3683(9) 0.037(4) Uiso 1 d . .
C49 C 0.1110(9) -0.2284(7) -0.3202(8) 0.029(3) Uiso 1 d . .
H49A H 0.1208(9) -0.2785(7) -0.3216(8) 0.035 Uiso 1 calc R .
C50 C 0.1781(9) -0.1987(7) -0.2708(8) 0.029(3) Uiso 1 d . .
C51 C 0.0757(9) -0.0094(7) -0.3363(9) 0.031(3) Uiso 1 d . .
H51A H 0.1304(24) -0.0081(11) -0.3592(51) 0.047 Uiso 1 calc R .
H51B H 0.0667(55) 0.0234(10) -0.2770(13) 0.047 Uiso 1 calc R .
H51C H 0.0207(32) 0.0064(17) -0.3794(41) 0.047 Uiso 1 calc R .
C52 C -0.0409(11) -0.2255(9) -0.4168(11) 0.059(5) Uiso 1 d . .
H52A H -0.0088(12) -0.2766(18) -0.4425(61) 0.089 Uiso 1 calc R .
H52B H -0.0775(49) -0.2001(36) -0.4660(46) 0.089 Uiso 1 calc R .
H52C H -0.0822(46) -0.2234(51) -0.3736(19) 0.089 Uiso 1 calc R .
C53 C 0.2613(9) -0.2464(7) -0.2205(8) 0.031(3) Uiso 1 d . .
H53A H 0.2747(33) -0.2188(15) -0.1600(21) 0.046 Uiso 1 calc R .
H53B H 0.3152(16) -0.2619(35) -0.2547(27) 0.046 Uiso 1 calc R .
H53C H 0.2479(21) -0.2895(22) -0.2139(46) 0.046 Uiso 1 calc R .
C54 C 0.2664(8) 0.0846(6) 0.0133(8) 0.019(3) Uiso 1 d . .
C55 C 0.2358(8) 0.1577(7) 0.0003(8) 0.025(3) Uiso 1 d . .
C56 C 0.2080(9) 0.2155(8) 0.0746(9) 0.038(4) Uiso 1 d . .
H56A H 0.1863(9) 0.2646(8) 0.0658(9) 0.046 Uiso 1 calc R .
C57 C 0.2122(9) 0.2009(7) 0.1606(9) 0.031(3) Uiso 1 d . .
C58 C 0.2436(9) 0.1314(7) 0.1736(9) 0.035(3) Uiso 1 d . .
H58A H 0.2457(9) 0.1220(7) 0.2325(9) 0.043 Uiso 1 calc R .
C59 C 0.2734(8) 0.0721(7) 0.1012(8) 0.025(3) Uiso 1 d . .
C60 C 0.2344(9) 0.1755(7) -0.0903(8) 0.034(3) Uiso 1 d . .
H60A H 0.1970(47) 0.1507(36) -0.1365(13) 0.052 Uiso 1 calc R .
H60B H 0.2980(11) 0.1590(40) -0.1068(27) 0.052 Uiso 1 calc R .
H60C H 0.2073(52) 0.2283(8) -0.0870(17) 0.052 Uiso 1 calc R .
C61 C 0.1825(12) 0.2646(9) 0.2412(11) 0.062(5) Uiso 1 d . .
H61A H 0.1925(70) 0.3078(19) 0.2304(36) 0.093 Uiso 1 calc R .
H61B H 0.2196(52) 0.2510(23) 0.2975(16) 0.093 Uiso 1 calc R .
H61C H 0.1165(21) 0.2756(39) 0.2468(46) 0.093 Uiso 1 calc R .
C62 C 0.3144(9) -0.0044(7) 0.1218(8) 0.029(3) Uiso 1 d . .
H62A H 0.3254(50) -0.0016(7) 0.1879(8) 0.043 Uiso 1 calc R .
H62B H 0.3734(27) -0.0293(16) 0.0952(45) 0.043 Uiso 1 calc R .
H62C H 0.2709(24) -0.0316(15) 0.0956(45) 0.043 Uiso 1 calc R .
C63 C 0.4562(9) -0.0244(8) -0.3039(9) 0.039(4) Uiso 1 d . .
H63A H 0.5134(14) -0.0593(35) -0.2809(42) 0.059 Uiso 1 calc R .
H63B H 0.4637(38) 0.0239(13) -0.2921(48) 0.059 Uiso 1 calc R .
H63C H 0.4432(28) -0.0404(45) -0.3696(11) 0.059 Uiso 1 calc R .
C64 C 0.2949(9) 0.0367(7) -0.2875(9) 0.036(3) Uiso 1 d . .
H64A H 0.2426(17) 0.0419(31) -0.2555(41) 0.054 Uiso 1 calc R .
H64B H 0.2793(34) 0.0233(22) -0.3532(13) 0.054 Uiso 1 calc R .
H64C H 0.3078(21) 0.0832(12) -0.2740(50) 0.054 Uiso 1 calc R .
C65 C 0.4279(8) -0.1536(7) -0.0654(8) 0.025(3) Uiso 1 d . .
H65A H 0.3612(12) -0.1325(30) -0.0587(37) 0.038 Uiso 1 calc R .
H65B H 0.4635(39) -0.1426(35) -0.0068(15) 0.038 Uiso 1 calc R .
H65C H 0.4440(48) -0.2066(8) -0.0854(25) 0.038 Uiso 1 calc R .
C66 C 0.5506(8) -0.1613(7) -0.1506(9) 0.031(3) Uiso 1 d . .
H66A H 0.5681(17) -0.1396(27) -0.1933(40) 0.046 Uiso 1 calc R .
H66B H 0.5587(13) -0.2129(11) -0.1762(48) 0.046 Uiso 1 calc R .
H66C H 0.5901(10) -0.1572(35) -0.0927(12) 0.046 Uiso 1 calc R .
C67 C 0.0783(16) -0.4202(14) 0.5106(17) 0.124(4) Uiso 1 d D .
H67A H 0.0112(16) -0.4114(14) 0.4976(17) 0.185 Uiso 1 calc R .
H67B H 0.1113(16) -0.4654(14) 0.4713(17) 0.185 Uiso 1 calc R .
H67C H 0.0930(16) -0.3793(14) 0.4989(17) 0.185 Uiso 1 calc R .
C68 C 0.1015(15) -0.4255(15) 0.5870(20) 0.124(4) Uiso 1 d GD .
C69 C 0.1953(16) -0.4351(16) 0.6140(16) 0.124(4) Uiso 1 d GD .
H69A H 0.2405(30) -0.4351(114) 0.5791(28) 0.148 Uiso 1 calc R .
C70 C 0.2076(19) -0.4444(14) 0.6987(17) 0.124(4) Uiso 1 d GD .
H70A H 0.2715(19) -0.4551(14) 0.7214(17) 0.148 Uiso 1 calc R .
C71 C 0.1594(18) -0.4433(14) 0.7602(18) 0.124(4) Uiso 1 d GD .
H71A H 0.1866(18) -0.4512(14) 0.8196(18) 0.148 Uiso 1 calc R .
C72 C 0.0670(18) -0.4300(13) 0.7343(17) 0.124(4) Uiso 1 d GD .
H72A H 0.0249(18) -0.4269(13) 0.7748(17) 0.148 Uiso 1 calc R .
C73 C 0.0380(19) -0.4213(13) 0.6443(15) 0.124(4) Uiso 1 d GD .
H73A H -0.0257(19) -0.4124(13) 0.6217(15) 0.148 Uiso 1 calc R .

loop_
_atom_type_symbol
_atom_type_description
_atom_type_scat_dispersion_real
_atom_type_scat_dispersion_imag
_atom_type_scat_source
C C 0.0033 0.0016 'International Tables Vol C Tables 4.2.6.8 and 6.1.1.4'
H H 0.0000 0.0000 'International Tables Vol C Tables 4.2.6.8 and 6.1.1.4'
N N 0.0061 0.0033 'International Tables Vol C Tables 4.2.6.8 and 6.1.1.4'
Sn Sn -0.6537 1.4246 'International Tables Vol C Tables 4.2.6.8 and 6.1.1.4'

loop_
_geom_angle_atom_site_label_1
_geom_angle_atom_site_label_2
_geom_angle_atom_site_label_3
_geom_angle
_geom_angle_site_symmetry_1
_geom_angle_site_symmetry_3
_geom_angle_publ_flag
N3 Sn1 N1 93.2(4) . . ?
N3 Sn1 N2 97.9(4) . . ?
N1 Sn1 N2 77.3(3) . . ?
N4 Sn2 N2 95.7(4) . . ?
N4 Sn2 N1 96.9(4) . . ?
N2 Sn2 N1 79.1(4) . . ?
N3 Sn3 N4 97.9(4) . . ?
C20 N1 C19 106.2(10) . . ?
C20 N1 Sn2 115.7(7) . . ?
C19 N1 Sn2 108.7(7) . . ?
C20 N1 Sn1 115.7(7) . . ?
C19 N1 Sn1 111.3(7) . . ?
Sn2 N1 Sn1 99.1(4) . . ?
C21 N2 C22 105.2(9) . . ?
C21 N2 Sn2 116.9(7) . . ?
C22 N2 Sn2 112.0(7) . . ?
C21 N2 Sn1 114.8(7) . . ?
C22 N2 Sn1 109.0(7) . . ?
Sn2 N2 Sn1 99.0(4) . . ?
C1 N3 Sn3 112.7(7) . . ?
C1 N3 Sn1 111.8(7) . . ?
Sn3 N3 Sn1 134.6(5) . . ?
C10 N4 Sn3 112.7(7) . . ?
C10 N4 Sn2 113.2(7) . . ?
Sn3 N4 Sn2 134.1(5) . . ?
C6 C1 C2 119.4(12) . . ?
C6 C1 N3 120.4(11) . . ?
C2 C1 N3 120.2(11) . . ?
C3 C2 C1 118.9(12) . . ?
C3 C2 C7 118.6(12) . . ?
C1 C2 C7 122.5(11) . . ?
C2 C3 C4 122.8(13) . . ?
C5 C4 C3 116.1(13) . . ?
C5 C4 C8 122.2(13) . . ?
C3 C4 C8 121.6(13) . . ?
C4 C5 C6 124.5(13) . . ?
C5 C6 C1 118.1(12) . . ?
C5 C6 C9 119.8(11) . . ?
C1 C6 C9 122.0(11) . . ?
C11 C10 C15 116.8(11) . . ?
C11 C10 N4 122.3(11) . . ?
C15 C10 N4 120.9(11) . . ?
C12 C11 C10 120.3(12) . . ?
C12 C11 C16 120.0(11) . . ?
C10 C11 C16 119.6(11) . . ?
C11 C12 C13 123.8(13) . . ?
C14 C13 C12 115.6(13) . . ?
C14 C13 C17 123.5(13) . . ?
C12 C13 C17 120.9(13) . . ?
C13 C14 C15 123.6(12) . . ?
C14 C15 C10 119.8(11) . . ?
C14 C15 C18 118.3(11) . . ?
C10 C15 C18 121.8(11) . . ?
N7 Sn4 N6 97.1(4) . . ?
N7 Sn4 N5 95.9(4) . . ?
N6 Sn4 N5 79.7(3) . . ?
N8 Sn5 N6 94.7(4) . . ?
N8 Sn5 N5 97.2(4) . . ?
N6 Sn5 N5 78.6(3) . . ?
N8 Sn6 N7 99.0(4) . . ?
C42 N5 C41 108.6(9) . . ?
C42 N5 Sn4 118.2(7) . . ?
C41 N5 Sn4 109.2(7) . . ?
C42 N5 Sn5 112.9(7) . . ?
C41 N5 Sn5 110.2(7) . . ?
Sn4 N5 Sn5 97.1(4) . . ?
C43 N6 C44 106.1(9) . . ?
C43 N6 Sn4 115.3(7) . . ?
C44 N6 Sn4 110.5(7) . . ?
C43 N6 Sn5 117.2(7) . . ?
C44 N6 Sn5 108.6(7) . . ?
Sn4 N6 Sn5 99.1(4) . . ?
C23 N7 Sn4 112.9(7) . . ?
C23 N7 Sn6 112.9(7) . . ?
Sn4 N7 Sn6 134.1(5) . . ?
C32 N8 Sn6 118.4(8) . . ?
C32 N8 Sn5 108.0(7) . . ?
Sn6 N8 Sn5 133.7(5) . . ?
C28 C23 N7 123.5(11) . . ?
C28 C23 C24 116.2(12) . . ?
N7 C23 C24 120.2(11) . . ?
C25 C24 C23 120.0(13) . . ?
C25 C24 C29 118.2(13) . . ?
C23 C24 C29 121.8(13) . . ?
C26 C25 C24 121.3(14) . . ?
C27 C26 C25 118.7(14) . . ?
C27 C26 C30 122.0(14) . . ?
C25 C26 C30 119.2(14) . . ?
C26 C27 C28 122.1(13) . . ?
C27 C28 C23 121.4(12) . . ?
C27 C28 C31 118.1(11) . . ?
C23 C28 C31 120.5(12) . . ?
C37 C32 C33 120.4(12) . . ?
C37 C32 N8 119.6(11) . . ?
C33 C32 N8 119.9(11) . . ?
C32 C33 C34 118.4(14) . . ?
C32 C33 C38 121.1(13) . . ?
C34 C33 C38 120.5(14) . . ?
C35 C34 C33 120.9(16) . . ?
C36 C35 C34 119.5(16) . . ?
C36 C35 C39 122.7(15) . . ?
C34 C35 C39 117.6(15) . . ?
C35 C36 C37 122.5(14) . . ?
C32 C37 C36 118.1(12) . . ?
C32 C37 C40 122.8(12) . . ?
C36 C37 C40 119.1(12) . . ?
N11 Sn7 N9 94.9(4) . . ?
N11 Sn7 N10 97.3(4) . . ?
N9 Sn7 N10 79.6(3) . . ?
N12 Sn8 N10 94.5(3) . . ?
N12 Sn8 N9 96.5(4) . . ?
N10 Sn8 N9 78.1(3) . . ?
N12 Sn9 N11 98.8(4) . . ?
C64 N9 C63 107.8(10) . . ?
C64 N9 Sn7 116.8(8) . . ?
C63 N9 Sn7 111.4(8) . . ?
C64 N9 Sn8 114.1(8) . . ?
C63 N9 Sn8 107.5(8) . . ?
Sn7 N9 Sn8 98.7(4) . . ?
C65 N10 C66 107.9(9) . . ?
C65 N10 Sn7 115.4(7) . . ?
C66 N10 Sn7 107.5(7) . . ?
C65 N10 Sn8 116.7(7) . . ?
C66 N10 Sn8 110.7(7) . . ?
Sn7 N10 Sn8 98.2(4) . . ?
C45 N11 Sn9 112.1(7) . . ?
C45 N11 Sn7 114.4(7) . . ?
Sn9 N11 Sn7 132.8(5) . . ?
C54 N12 Sn9 110.5(7) . . ?
C54 N12 Sn8 115.3(7) . . ?
Sn9 N12 Sn8 134.2(5) . . ?
C50 C45 N11 123.0(11) . . ?
C50 C45 C46 119.0(11) . . ?
N11 C45 C46 118.0(10) . . ?
C47 C46 C45 117.5(11) . . ?
C47 C46 C51 118.9(11) . . ?
C45 C46 C51 123.6(11) . . ?
C48 C47 C46 124.4(13) . . ?
C47 C48 C49 115.3(13) . . ?
C47 C48 C52 124.3(13) . . ?
C49 C48 C52 120.3(13) . . ?
C50 C49 C48 124.2(13) . . ?
C49 C50 C45 119.3(12) . . ?
C49 C50 C53 118.8(12) . . ?
C45 C50 C53 121.8(11) . . ?
C59 C54 C55 118.4(11) . . ?
C59 C54 N12 121.1(10) . . ?
C55 C54 N12 120.6(10) . . ?
C56 C55 C54 119.7(11) . . ?
C56 C55 C60 118.9(11) . . ?
C54 C55 C60 121.3(11) . . ?
C57 C56 C55 120.3(13) . . ?
C58 C57 C56 120.0(13) . . ?
C58 C57 C61 120.3(13) . . ?
C56 C57 C61 119.6(13) . . ?
C57 C58 C59 121.3(13) . . ?
C54 C59 C58 120.1(12) . . ?
C54 C59 C62 121.2(11) . . ?
C58 C59 C62 118.6(11) . . ?
C67 C68 C69 114.5(21) . . ?
C67 C68 C73 121.2(21) . . ?
C69 C68 C73 124.3(27) . . ?
C68 C69 C70 104.6(26) . . ?
C71 C70 C69 139.2(29) . . ?
C70 C71 C72 115.4(28) . . ?
C71 C72 C73 115.5(26) . . ?
C72 C73 C68 120.7(27) . . ?

loop_
_geom_bond_atom_site_label_1
_geom_bond_atom_site_label_2
_geom_bond_distance
_geom_bond_site_symmetry_2
_geom_bond_publ_flag
Sn1 N3 2.091(10) . ?
Sn1 N1 2.246(10) . ?
Sn1 N2 2.272(9) . ?
Sn2 N4 2.090(9) . ?
Sn2 N2 2.204(10) . ?
Sn2 N1 2.230(10) . ?
Sn3 N3 2.074(10) . ?
Sn3 N4 2.086(9) . ?
N1 C20 1.495(15) . ?
N1 C19 1.504(15) . ?
N2 C21 1.482(14) . ?
N2 C22 1.506(15) . ?
N3 C1 1.437(15) . ?
N4 C10 1.425(14) . ?
C1 C6 1.40(2) . ?
C1 C2 1.41(2) . ?
C2 C3 1.39(2) . ?
C2 C7 1.52(2) . ?
C3 C4 1.40(2) . ?
C4 C5 1.37(2) . ?
C4 C8 1.54(2) . ?
C5 C6 1.40(2) . ?
C6 C9 1.49(2) . ?
C10 C11 1.41(2) . ?
C10 C15 1.42(2) . ?
C11 C12 1.38(2) . ?
C11 C16 1.51(2) . ?
C12 C13 1.38(2) . ?
C13 C14 1.38(2) . ?
C13 C17 1.49(2) . ?
C14 C15 1.39(2) . ?
C15 C18 1.52(2) . ?
Sn4 N7 2.084(9) . ?
Sn4 N6 2.231(9) . ?
Sn4 N5 2.251(10) . ?
Sn5 N8 2.124(10) . ?
Sn5 N6 2.245(9) . ?
Sn5 N5 2.291(10) . ?
Sn6 N8 2.058(10) . ?
Sn6 N7 2.085(9) . ?
N5 C42 1.451(14) . ?
N5 C41 1.468(14) . ?
N6 C43 1.463(14) . ?
N6 C44 1.507(14) . ?
N7 C23 1.43(2) . ?
N8 C32 1.462(15) . ?
C23 C28 1.40(2) . ?
C23 C24 1.43(2) . ?
C24 C25 1.40(2) . ?
C24 C29 1.49(2) . ?
C25 C26 1.40(2) . ?
C26 C27 1.34(2) . ?
C26 C30 1.55(2) . ?
C27 C28 1.40(2) . ?
C28 C31 1.48(2) . ?
C32 C37 1.40(2) . ?
C32 C33 1.41(2) . ?
C33 C34 1.42(2) . ?
C33 C38 1.51(2) . ?
C34 C35 1.38(2) . ?
C35 C36 1.35(2) . ?
C35 C39 1.53(2) . ?
C36 C37 1.41(2) . ?
C37 C40 1.49(2) . ?
Sn7 N11 2.094(10) . ?
Sn7 N9 2.220(10) . ?
Sn7 N10 2.261(9) . ?
Sn8 N12 2.088(9) . ?
Sn8 N10 2.265(9) . ?
Sn8 N9 2.289(10) . ?
Sn9 N12 2.072(9) . ?
Sn9 N11 2.075(10) . ?
N9 C64 1.47(2) . ?
N9 C63 1.48(2) . ?
N10 C65 1.494(14) . ?
N10 C66 1.504(15) . ?
N11 C45 1.432(14) . ?
N12 C54 1.443(14) . ?
C45 C50 1.41(2) . ?
C45 C46 1.45(2) . ?
C46 C47 1.41(2) . ?
C46 C51 1.47(2) . ?
C47 C48 1.39(2) . ?
C48 C49 1.41(2) . ?
C48 C52 1.50(2) . ?
C49 C50 1.39(2) . ?
C50 C53 1.51(2) . ?
C54 C59 1.39(2) . ?
C54 C55 1.42(2) . ?
C55 C56 1.41(2) . ?
C55 C60 1.50(2) . ?
C56 C57 1.39(2) . ?
C57 C58 1.35(2) . ?
C57 C61 1.54(2) . ?
C58 C59 1.42(2) . ?
C59 C62 1.52(2) . ?
C67 C68 1.17(3) . ?
C68 C69 1.39 . ?
C68 C73 1.39(2) . ?
C69 C70 1.31(2) . ?
C70 C71 1.29(2) . ?
C71 C72 1.36(2) . ?
C72 C73 1.39(2) . ?
